data_7045378
loop_
_publ_author_name
'Savastano, M.'
'Bazzicalupi, C.'
'Garc\'ia-Gallar\'in, C'
'Giorgi, C.'
'L\'opez de la Torre, M D'
'Pichierri, F.'
'Bianchi, A.'
'Melguizo, M.'

_publ_section_title
;
 Halide and hydroxide anion binding in water.
;
_journal_issue 10
_journal_name_full 'Dalton transactions (Cambridge, England : 2003)'
_journal_page_first 3329
_journal_page_last 3338
_journal_paper_doi 10.1039/c7dt04430e
_journal_volume 47
_journal_year 2018
_chemical_formula_sum 'C14 H26 Br2 N6 O2'
_chemical_formula_weight 470.23
_space_group_crystal_system monoclinic
_space_group_IT_number 14
_space_group_name_Hall '-P 2ybc'
_space_group_name_H-M_alt 'P 1 21/c 1'
_symmetry_space_group_name_Hall '-P 2ybc'
_symmetry_space_group_name_H-M 'P 1 21/c 1'
_atom_sites_solution_hydrogens mixed
_atom_sites_solution_primary direct
_atom_sites_solution_secondary difmap
_audit_creation_method SHELXL-2014/7
_audit_update_record
;
2017-11-23 deposited with the CCDC.
2018-01-23 downloaded from the CCDC.
;
_cell_angle_alpha 90
_cell_angle_beta 104.374(8)
_cell_angle_gamma 90
_cell_formula_units_Z 2
_cell_length_a 6.0275(6)
_cell_length_b 13.5630(9)
_cell_length_c 11.9342(9)
_cell_measurement_reflns_used 1759
_cell_measurement_temperature 150
_cell_measurement_theta_max 72.1900
_cell_measurement_theta_min 5.0270
_cell_volume 945.09(14)
_computing_cell_refinement
;
CrysAlis RED, Oxford Diffraction Ltd.,
Version 1.171.32.5 (release 08-05-2007 CrysAlis171 .NET)
(compiled May  8 2007,13:10:02)
;
_computing_data_collection
;
CrysAlis CCD, Oxford Diffraction Ltd.,
Version 1.171.32.5 (release 08-05-2007 CrysAlis171 .NET)
(compiled May  8 2007,13:10:02)
;
_computing_data_reduction
;
CrysAlis RED, Oxford Diffraction Ltd.,
Version 1.171.32.5 (release 08-05-2007 CrysAlis171 .NET)
(compiled May  8 2007,13:10:02)
;
_computing_molecular_graphics 'Mercury CSD 3.9'
_computing_publication_material 'PARST93 (Nardelli, 1993)'
_computing_structure_refinement 'SHELXL-2014/7 (Sheldrick, 2014)'
_computing_structure_solution 'SIR92 (Altomare, 1994)'
_diffrn_ambient_temperature 150
_diffrn_detector_area_resol_mean 8.1241
_diffrn_measured_fraction_theta_full 0.977
_diffrn_measured_fraction_theta_max 0.947
_diffrn_measurement_device_type 'Xcalibur, Onyx'
_diffrn_measurement_method '\w scan'
_diffrn_radiation_type CuK\a
_diffrn_radiation_wavelength 1.54184
_diffrn_reflns_av_R_equivalents 0.0344
_diffrn_reflns_av_unetI/netI 0.0307
_diffrn_reflns_Laue_measured_fraction_full 0.977
_diffrn_reflns_Laue_measured_fraction_max 0.947
_diffrn_reflns_limit_h_max 5
_diffrn_reflns_limit_h_min -7
_diffrn_reflns_limit_k_max 16
_diffrn_reflns_limit_k_min -12
_diffrn_reflns_limit_l_max 14
_diffrn_reflns_limit_l_min -11
_diffrn_reflns_number 5937
_diffrn_reflns_point_group_measured_fraction_full 0.977
_diffrn_reflns_point_group_measured_fraction_max 0.947
_diffrn_reflns_theta_full 67.500
_diffrn_reflns_theta_max 72.165
_diffrn_reflns_theta_min 5.027
_diffrn_source 'Enhance (Cu) X-ray Source'
_exptl_absorpt_coefficient_mu 5.613
_exptl_absorpt_correction_T_max 1.00000
_exptl_absorpt_correction_T_min 0.54538
_exptl_absorpt_correction_type multi-scan
_exptl_absorpt_process_details
;
CrysAlisPro, Agilent Technologies,
Version 1.171.36.24 (release 03-12-2012 CrysAlis171 .NET)
(compiled Dec  3 2012,18:21:49)
Empirical absorption correction using spherical harmonics,
 implemented in SCALE3 ABSPACK scaling algorithm.
;
_exptl_crystal_colour 'deep pink'
_exptl_crystal_density_diffrn 1.652
_exptl_crystal_description prismatic
_exptl_crystal_F_000 476
_exptl_crystal_size_max 0.2
_exptl_crystal_size_mid 0.2
_exptl_crystal_size_min 0.1
_refine_diff_density_max 0.606
_refine_diff_density_min -0.960
_refine_diff_density_rms 0.126
_refine_ls_extinction_method none
_refine_ls_goodness_of_fit_ref 1.149
_refine_ls_hydrogen_treatment mixed
_refine_ls_matrix_type full
_refine_ls_number_parameters 113
_refine_ls_number_reflns 1770
_refine_ls_number_restraints 0
_refine_ls_restrained_S_all 1.149
_refine_ls_R_factor_all 0.0419
_refine_ls_R_factor_gt 0.0321
_refine_ls_shift/su_max 0.000
_refine_ls_shift/su_mean 0.000
_refine_ls_structure_factor_coef Fsqd
_refine_ls_weighting_details 'w=1/[\s^2^(Fo^2^)+(0.0387P)^2^+2.2688P] where P=(Fo^2^+2Fc^2^)/3'
_refine_ls_weighting_scheme calc
_refine_ls_wR_factor_gt 0.0804
_refine_ls_wR_factor_ref 0.0941
_reflns_Friedel_coverage 0.000
_reflns_number_gt 1525
_reflns_number_total 1770
_reflns_threshold_expression 'I > 2\s(I)'
_cod_data_source_file c7dt04430e1.cif
_cod_data_source_block shelx_CCDC1
_cod_depositor_comments 'Adding full bibliography for 7045377--7045381.cif.'
_cod_database_code 7045378
_shelx_shelxl_version_number 2014/7
_shelx_space_group_comment
;
The symmetry employed for this shelxl refinement is uniquely defined
by the following loop, which should always be used as a source of
symmetry information in preference to the above space-group names.
They are only intended as comments.
;

loop_
_space_group_symop_operation_xyz
'x, y, z'
'-x, y+1/2, -z+1/2'
'-x, -y, -z'
'x, -y-1/2, z-1/2'

loop_
_atom_site_label
_atom_site_type_symbol
_atom_site_fract_x
_atom_site_fract_y
_atom_site_fract_z
_atom_site_U_iso_or_equiv
_atom_site_adp_type
_atom_site_occupancy
_atom_site_site_symmetry_order
_atom_site_calc_flag
_atom_site_refinement_flags_posn
_atom_site_refinement_flags_adp
Br01 Br -0.16894(7) 0.26541(3) -0.08168(3) 0.02148(16) Uani 1 1 d . .
O002 O 0.3426(5) 0.0383(2) 0.0979(2) 0.0257(7) Uani 1 1 d . .
N003 N -0.1982(6) 0.5228(2) 0.0299(3) 0.0237(7) Uani 1 1 d . .
N004 N -0.0266(6) 0.4832(2) 0.1081(3) 0.0225(7) Uani 1 1 d . .
N005 N 0.2465(6) 0.2387(2) 0.1471(3) 0.0176(7) Uani 1 1 d . .
C006 C 0.3607(8) 0.4196(3) 0.1664(4) 0.0268(9) Uani 1 1 d . .
H00A H 0.4172 0.4693 0.2251 0.032 Uiso 1 1 calc R U
H00B H 0.4845 0.4031 0.1310 0.032 Uiso 1 1 calc R U
C007 C 0.2952(7) 0.3279(3) 0.2243(3) 0.0234(9) Uani 1 1 d . .
H00C H 0.4187 0.3121 0.2912 0.028 Uiso 1 1 calc R U
H00D H 0.1604 0.3425 0.2519 0.028 Uiso 1 1 calc R U
C008 C 0.1905(7) 0.1527(3) 0.2153(3) 0.0222(8) Uani 1 1 d . .
H00E H 0.3173 0.1407 0.2819 0.027 Uiso 1 1 calc R U
H00F H 0.0561 0.1680 0.2430 0.027 Uiso 1 1 calc R U
C009 C 0.3859(8) 0.1175(3) 0.0278(3) 0.0230(9) Uani 1 1 d . .
H00G H 0.2520 0.1279 -0.0356 0.028 Uiso 1 1 calc R U
H00H H 0.5127 0.0999 -0.0050 0.028 Uiso 1 1 calc R U
C010 C 0.1665(7) 0.4623(3) 0.0759(3) 0.0206(8) Uani 1 1 d . .
C011 C 0.4427(7) 0.2121(3) 0.0961(4) 0.0218(8) Uani 1 1 d . .
H01A H 0.5810 0.2034 0.1574 0.026 Uiso 1 1 calc R U
H01B H 0.4690 0.2646 0.0458 0.026 Uiso 1 1 calc R U
C012 C 0.1461(7) 0.0617(3) 0.1405(4) 0.0242(9) Uani 1 1 d . .
H01C H 0.1111 0.0067 0.1851 0.029 Uiso 1 1 calc R U
H01D H 0.0148 0.0728 0.0758 0.029 Uiso 1 1 calc R U
H1 H 0.127(9) 0.250(4) 0.085(5) 0.034(14) Uiso 1 1 d . .

loop_
_atom_site_aniso_label
_atom_site_aniso_U_11
_atom_site_aniso_U_22
_atom_site_aniso_U_33
_atom_site_aniso_U_23
_atom_site_aniso_U_13
_atom_site_aniso_U_12
Br01 0.0196(2) 0.0278(2) 0.0157(2) 0.00211(16) 0.00161(16) -0.00320(17)
O002 0.0348(17) 0.0218(15) 0.0245(16) 0.0046(11) 0.0147(13) 0.0076(12)
N003 0.0268(19) 0.0207(17) 0.0249(18) -0.0011(14) 0.0087(15) 0.0027(14)
N004 0.0253(18) 0.0189(16) 0.0252(18) -0.0023(13) 0.0096(15) 0.0006(14)
N005 0.0209(17) 0.0227(17) 0.0083(16) -0.0010(12) 0.0021(13) 0.0024(13)
C006 0.030(2) 0.023(2) 0.025(2) -0.0081(16) 0.0016(19) -0.0014(17)
C007 0.029(2) 0.026(2) 0.013(2) -0.0045(15) 0.0014(17) 0.0071(17)
C008 0.027(2) 0.027(2) 0.015(2) 0.0056(15) 0.0094(17) 0.0069(17)
C009 0.033(2) 0.022(2) 0.016(2) 0.0011(15) 0.0115(18) 0.0055(17)
C010 0.027(2) 0.0137(18) 0.022(2) -0.0031(15) 0.0072(17) -0.0020(15)
C011 0.018(2) 0.028(2) 0.021(2) 0.0010(16) 0.0074(16) 0.0043(16)
C012 0.029(2) 0.023(2) 0.024(2) 0.0023(16) 0.0138(18) 0.0000(17)

loop_
_atom_type_symbol
_atom_type_description
_atom_type_scat_dispersion_real
_atom_type_scat_dispersion_imag
_atom_type_scat_source
C C 0.0181 0.0091 'International Tables Vol C Tables 4.2.6.8 and 6.1.1.4'
H H 0.0000 0.0000 'International Tables Vol C Tables 4.2.6.8 and 6.1.1.4'
N N 0.0311 0.0180 'International Tables Vol C Tables 4.2.6.8 and 6.1.1.4'
O O 0.0492 0.0322 'International Tables Vol C Tables 4.2.6.8 and 6.1.1.4'
Br Br -0.6763 1.2805 'International Tables Vol C Tables 4.2.6.8 and 6.1.1.4'

loop_
_geom_angle_atom_site_label_1
_geom_angle_atom_site_label_2
_geom_angle_atom_site_label_3
_geom_angle
_geom_angle_site_symmetry_1
_geom_angle_site_symmetry_3
C009 O002 C012 109.2(3) . .
N004 N003 C010 117.2(3) . 3_565
N003 N004 C010 117.8(3) . .
C011 N005 C007 112.9(3) . .
C011 N005 C008 109.7(3) . .
C007 N005 C008 109.0(3) . .
C010 C006 C007 113.5(4) . .
N005 C007 C006 114.3(3) . .
C012 C008 N005 110.1(3) . .
O002 C009 C011 111.9(3) . .
N003 C010 N004 125.1(4) 3_565 .
N003 C010 C006 118.0(4) 3_565 .
N004 C010 C006 116.9(4) . .
N005 C011 C009 109.1(3) . .
O002 C012 C008 110.5(3) . .

loop_
_geom_bond_atom_site_label_1
_geom_bond_atom_site_label_2
_geom_bond_distance
_geom_bond_site_symmetry_2
O002 C009 1.425(5) .
O002 C012 1.436(5) .
N003 N004 1.323(5) .
N003 C010 1.338(5) 3_565
N004 C010 1.343(5) .
N005 C011 1.502(5) .
N005 C007 1.505(5) .
N005 C008 1.509(5) .
C006 C010 1.498(6) .
C006 C007 1.523(6) .
C008 C012 1.508(6) .
C009 C011 1.513(5) .
C010 N003 1.338(5) 3_565
